data_4328565
loop_
_publ_author_name
'Maria Serratrice'
'Maria A. Cinellu'
'Laura Maiore'
'Maria Pilo'
'Antonio Zucca'
'Chiara Gabbiani'
'Annalisa Guerri'
'Ida Landini'
'Stefania Nobili'
'Enrico Mini'
'Luigi Messori'

_publ_contact_author_address
;Department of Chemistry
University of  Sassari
Via Vienna 2
07100 Sassari
Italy
;
_publ_contact_author_email cinellu@uniss.it
_publ_contact_author_fax '+39 079 229559 '
_publ_contact_author_name 'Maria Agostina Cinellu'
_publ_contact_author_phone '+39 079 229499'
_publ_section_title
;
 Synthesis, Structural Characterization, Solution Behavior, and in Vitro
 Antiproliferative Properties of a Series of Gold Complexes with
 2-(2'-Pyridyl)benzimidazole as Ligand: Comparisons of Gold(III) versus
 Gold(I) and Mononuclear versus Binuclear Derivatives
;
_journal_name_full 'Inorganic Chemistry'
_journal_page_first 3161
_journal_page_last 3171
_journal_paper_doi 10.1021/ic202639t
_journal_volume 51
_journal_year 2012
_chemical_formula_moiety 'C48 H38 Au2 N3 P2, F6 P'
_chemical_formula_sum 'C48 H38 Au2 F6 N3 P3'
_chemical_formula_weight 1257.66
_space_group_IT_number 2
_symmetry_cell_setting triclinic
_symmetry_space_group_name_Hall '-P 1'
_symmetry_space_group_name_H-M 'P -1'
_atom_sites_solution_hydrogens geom
_atom_sites_solution_primary direct
_atom_sites_solution_secondary difmap
_audit_creation_method SHELXL-97
_cell_angle_alpha 73.756(3)
_cell_angle_beta 77.057(2)
_cell_angle_gamma 64.136(3)
_cell_formula_units_Z 2
_cell_length_a 12.9029(4)
_cell_length_b 13.2996(5)
_cell_length_c 17.0278(4)
_cell_measurement_reflns_used 11966
_cell_measurement_temperature 293(2)
_cell_measurement_theta_max 29.2742
_cell_measurement_theta_min 4.3350
_cell_volume 2506.73(15)
_computing_cell_refinement
;
CrysAlisPro, Oxford Diffraction Ltd.,
Version 1.171.33.41 (release 06-05-2009 CrysAlis171 .NET)
(compiled May  6 2009,17:20:42)
;
_computing_data_collection
;
CrysAlisPro, Oxford Diffraction Ltd.,
Version 1.171.33.41 (release 06-05-2009 CrysAlis171 .NET)
(compiled May  6 2009,17:20:42)
;
_computing_data_reduction
;
CrysAlisPro, Oxford Diffraction Ltd.,
Version 1.171.33.41 (release 06-05-2009 CrysAlis171 .NET)
(compiled May  6 2009,17:20:42)
;
_computing_molecular_graphics 'ORTEP-3 (Farrugia, 1997)'
_computing_publication_material 'PARST (Nardelli, 1995)'
_computing_structure_refinement 'SHELXL-97 (Sheldrick, 1997)'
_computing_structure_solution 'SIR97 (Altomare, 1999)'
_diffrn_ambient_temperature 293(2)
_diffrn_detector_area_resol_mean 16.4547
_diffrn_measured_fraction_theta_full 0.871
_diffrn_measured_fraction_theta_max 0.871
_diffrn_measurement_details
;
  1 omega  -89.00    4.00   1.0000    7.0000
omega____ theta____ kappa____ phi______ frames
    -      -18.5934  -38.0000  -90.0000 93

  2 omega  -83.00   -4.00   1.0000    7.0000
omega____ theta____ kappa____ phi______ frames
    -      -18.5934  -38.0000 -150.0000 79

  3 omega  -89.00    4.00   1.0000    7.0000
omega____ theta____ kappa____ phi______ frames
    -      -18.5934  -77.0000   60.0000 93

  4 omega  -78.00   11.00   1.0000    7.0000
omega____ theta____ kappa____ phi______ frames
    -      -18.5934  -77.0000  150.0000 89

  5 omega  -35.00   54.00   1.0000    7.0000
omega____ theta____ kappa____ phi______ frames
    -      -18.5934   38.0000   30.0000 89

  6 omega  -50.00   -3.00   1.0000    7.0000
omega____ theta____ kappa____ phi______ frames
    -       19.6872  -77.0000  -60.0000 47

  7 omega    0.00   74.00   1.0000    7.0000
omega____ theta____ kappa____ phi______ frames
    -       19.6872 -120.0000  -40.0000 74

  8 omega  -50.00   45.00   1.0000    7.0000
omega____ theta____ kappa____ phi______ frames
    -       19.6872  -38.0000  150.0000 95

  9 omega   -7.00   74.00   1.0000    7.0000
omega____ theta____ kappa____ phi______ frames
    -       19.6872 -120.0000  139.0000 81

;
_diffrn_measurement_device_type 'Xcalibur, Sapphire3'
_diffrn_measurement_method '\w scans'
_diffrn_orient_matrix_UB_11 0.0143459474
_diffrn_orient_matrix_UB_12 0.0112356963
_diffrn_orient_matrix_UB_13 -0.0433791692
_diffrn_orient_matrix_UB_21 -0.0035762226
_diffrn_orient_matrix_UB_22 0.0544907283
_diffrn_orient_matrix_UB_23 0.0011660016
_diffrn_orient_matrix_UB_31 0.0596759827
_diffrn_orient_matrix_UB_32 -0.0242614683
_diffrn_orient_matrix_UB_33 0.0051607521
_diffrn_radiation_monochromator graphite
_diffrn_radiation_source 'Enhance (Mo) X-ray Source'
_diffrn_radiation_type MoK\a
_diffrn_radiation_wavelength 0.71073
_diffrn_reflns_av_R_equivalents 0.0543
_diffrn_reflns_av_sigmaI/netI 0.0997
_diffrn_reflns_limit_h_max 16
_diffrn_reflns_limit_h_min -17
_diffrn_reflns_limit_k_max 17
_diffrn_reflns_limit_k_min -17
_diffrn_reflns_limit_l_max 22
_diffrn_reflns_limit_l_min -23
_diffrn_reflns_number 37484
_diffrn_reflns_theta_full 29.32
_diffrn_reflns_theta_max 29.32
_diffrn_reflns_theta_min 4.35
_exptl_absorpt_coefficient_mu 5.998
_exptl_absorpt_correction_T_max 0.5489
_exptl_absorpt_correction_T_min 0.22324
_exptl_absorpt_correction_type multi-scan
_exptl_absorpt_process_details
;
CrysAlisPro, Oxford Diffraction Ltd.,
Version 1.171.33.41 (release 06-05-2009 CrysAlis171 .NET)
(compiled May  6 2009,17:20:42)
empirical absorption correction using spherical harmonics,
 implemented in SCALE3 ABSPACK scaling algorithm.
;
_exptl_crystal_colour colourless
_exptl_crystal_density_diffrn 1.666
_exptl_crystal_description prism
_exptl_crystal_F_000 1208
_exptl_crystal_size_max 0.4
_exptl_crystal_size_mid 0.1
_exptl_crystal_size_min 0.1
_refine_diff_density_max 1.190
_refine_diff_density_min -0.957
_refine_diff_density_rms 0.134
_refine_ls_extinction_method none
_refine_ls_goodness_of_fit_ref 0.935
_refine_ls_hydrogen_treatment constr
_refine_ls_matrix_type full
_refine_ls_number_parameters 475
_refine_ls_number_reflns 11979
_refine_ls_number_restraints 0
_refine_ls_restrained_S_all 0.935
_refine_ls_R_factor_all 0.0890
_refine_ls_R_factor_gt 0.0392
_refine_ls_shift/su_max 0.001
_refine_ls_shift/su_mean 0.000
_refine_ls_structure_factor_coef Fsqd
_refine_ls_weighting_details 'calc w=1/[\s^2^(Fo^2^)+(0.0515P)^2^+0.0000P] where P=(Fo^2^+2Fc^2^)/3'
_refine_ls_weighting_scheme calc
_refine_ls_wR_factor_gt 0.1072
_refine_ls_wR_factor_ref 0.1131
_reflns_number_gt 6248
_reflns_number_total 11979
_reflns_threshold_expression >2sigma(I)
_cod_data_source_file ic202639t_si_002_3.cif
_cod_data_source_block 10
_cod_original_cell_volume 2506.73(14)
_cod_database_code 4328565

loop_
_symmetry_equiv_pos_as_xyz
'x, y, z'
'-x, -y, -z'

loop_
_atom_site_label
_atom_site_type_symbol
_atom_site_fract_x
_atom_site_fract_y
_atom_site_fract_z
_atom_site_U_iso_or_equiv
_atom_site_adp_type
_atom_site_occupancy
_atom_site_symmetry_multiplicity
_atom_site_calc_flag
_atom_site_refinement_flags
Au1 Au 0.82109(2) 0.08975(3) 0.130314(16) 0.04999(11) Uani 1 1 d .
P1 P 0.76439(16) -0.00386(16) 0.24983(11) 0.0453(5) Uani 1 1 d .
C13 C 0.6183(4) 0.0781(4) 0.2916(3) 0.0517(19) Uani 1 1 d G
C14 C 0.5354(5) 0.1418(5) 0.2372(3) 0.072(3) Uani 1 1 d G
H14 H 0.5561 0.1436 0.1811 0.087 Uiso 1 1 calc R
C15 C 0.4214(5) 0.2030(5) 0.2669(5) 0.097(3) Uani 1 1 d G
H15 H 0.3659 0.2457 0.2305 0.117 Uiso 1 1 calc R
C16 C 0.3903(4) 0.2004(5) 0.3508(5) 0.104(4) Uani 1 1 d G
H16 H 0.3141 0.2413 0.3706 0.125 Uiso 1 1 calc R
C17 C 0.4732(6) 0.1366(6) 0.4051(3) 0.095(3) Uani 1 1 d G
H17 H 0.4525 0.1348 0.4613 0.114 Uiso 1 1 calc R
C18 C 0.5872(5) 0.0754(5) 0.3755(3) 0.076(3) Uani 1 1 d G
H18 H 0.6427 0.0328 0.4118 0.092 Uiso 1 1 calc R
C19 C 0.8535(4) -0.0479(4) 0.3315(2) 0.0458(18) Uani 1 1 d G
C20 C 0.9267(5) 0.0056(4) 0.3272(3) 0.057(2) Uani 1 1 d G
H20 H 0.9302 0.0634 0.2822 0.068 Uiso 1 1 calc R
C21 C 0.9947(4) -0.0272(5) 0.3900(4) 0.077(3) Uani 1 1 d G
H21 H 1.0437 0.0086 0.3871 0.093 Uiso 1 1 calc R
C22 C 0.9895(5) -0.1135(5) 0.4573(3) 0.080(3) Uani 1 1 d G
H22 H 1.0350 -0.1355 0.4993 0.096 Uiso 1 1 calc R
C23 C 0.9162(5) -0.1671(4) 0.4617(3) 0.066(2) Uani 1 1 d G
H23 H 0.9127 -0.2249 0.5067 0.080 Uiso 1 1 calc R
C24 C 0.8482(4) -0.1343(4) 0.3988(3) 0.055(2) Uani 1 1 d G
H24 H 0.7992 -0.1701 0.4017 0.066 Uiso 1 1 calc R
C25 C 0.7620(4) -0.1328(4) 0.2359(3) 0.0469(18) Uani 1 1 d G
C26 C 0.8669(4) -0.2147(5) 0.2098(3) 0.073(2) Uani 1 1 d G
H26 H 0.9347 -0.2025 0.2011 0.088 Uiso 1 1 calc R
C27 C 0.8705(5) -0.3148(4) 0.1967(3) 0.092(3) Uani 1 1 d G
H27 H 0.9407 -0.3696 0.1792 0.111 Uiso 1 1 calc R
C28 C 0.7692(7) -0.3330(4) 0.2097(4) 0.080(3) Uani 1 1 d G
H28 H 0.7717 -0.4000 0.2009 0.096 Uiso 1 1 calc R
C29 C 0.6643(5) -0.2511(5) 0.2358(4) 0.084(3) Uani 1 1 d G
H29 H 0.5965 -0.2632 0.2445 0.101 Uiso 1 1 calc R
C30 C 0.6607(4) -0.1510(4) 0.2489(3) 0.063(2) Uani 1 1 d G
H30 H 0.5905 -0.0962 0.2664 0.075 Uiso 1 1 calc R
N1 N 0.8566(5) 0.1928(5) 0.0192(3) 0.0477(15) Uani 1 1 d .
C7 C 0.8420(6) 0.1847(6) -0.0525(4) 0.0434(17) Uani 1 1 d .
N2 N 0.8331(5) 0.2801(5) -0.1106(3) 0.0439(14) Uani 1 1 d .
C6 C 0.8397(4) 0.3541(4) -0.0719(2) 0.0491(18) Uani 1 1 d G
C5 C 0.8380(4) 0.4635(4) -0.1000(2) 0.054(2) Uani 1 1 d G
H5 H 0.8261 0.5010 -0.1542 0.065 Uiso 1 1 calc R
C4 C 0.8541(5) 0.5168(3) -0.0469(3) 0.070(2) Uani 1 1 d G
H4 H 0.8530 0.5899 -0.0657 0.084 Uiso 1 1 calc R
C3 C 0.8719(5) 0.4607(4) 0.0342(3) 0.072(2) Uani 1 1 d G
H3 H 0.8827 0.4963 0.0697 0.087 Uiso 1 1 calc R
C2 C 0.8736(4) 0.3514(4) 0.0622(2) 0.062(2) Uani 1 1 d G
H2 H 0.8855 0.3138 0.1165 0.074 Uiso 1 1 calc R
C1 C 0.8575(4) 0.2981(3) 0.0092(3) 0.0466(18) Uani 1 1 d G
C8 C 0.8407(6) 0.0828(6) -0.0673(4) 0.0495(18) Uani 1 1 d .
N3 N 0.8229(7) 0.0112(6) 0.0003(4) 0.079(2) Uani 1 1 d .
C12 C 0.8213(10) -0.0853(9) -0.0103(7) 0.107(4) Uani 1 1 d .
H12 H 0.8076 -0.1356 0.0370 0.128 Uiso 1 1 calc R
C11 C 0.8373(8) -0.1149(8) -0.0817(6) 0.084(3) Uani 1 1 d .
H11 H 0.8348 -0.1825 -0.0848 0.101 Uiso 1 1 calc R
C10 C 0.8575(8) -0.0406(8) -0.1498(5) 0.074(3) Uani 1 1 d .
H10 H 0.8702 -0.0569 -0.2017 0.089 Uiso 1 1 calc R
C9 C 0.8593(7) 0.0588(7) -0.1422(5) 0.062(2) Uani 1 1 d .
H9 H 0.8734 0.1097 -0.1889 0.074 Uiso 1 1 calc R
Au2 Au 0.75998(2) 0.33523(2) -0.219139(16) 0.04733(10) Uani 1 1 d .
P2 P 0.66597(16) 0.39618(16) -0.33001(11) 0.0445(5) Uani 1 1 d .
C31 C 0.6696(4) 0.2767(4) -0.3643(3) 0.0520(19) Uani 1 1 d G
C32 C 0.6642(5) 0.1819(5) -0.3057(3) 0.065(2) Uani 1 1 d G
H32 H 0.6588 0.1804 -0.2500 0.078 Uiso 1 1 calc R
C33 C 0.6669(5) 0.0895(4) -0.3303(4) 0.083(3) Uani 1 1 d G
H33 H 0.6633 0.0261 -0.2910 0.100 Uiso 1 1 calc R
C34 C 0.6751(5) 0.0918(4) -0.4135(4) 0.088(3) Uani 1 1 d G
H34 H 0.6769 0.0300 -0.4300 0.106 Uiso 1 1 calc R
C35 C 0.6805(5) 0.1866(5) -0.4721(3) 0.090(3) Uani 1 1 d G
H35 H 0.6859 0.1882 -0.5278 0.108 Uiso 1 1 calc R
C36 C 0.6778(5) 0.2791(4) -0.4475(3) 0.068(2) Uani 1 1 d G
H36 H 0.6814 0.3425 -0.4867 0.081 Uiso 1 1 calc R
C37 C 0.7193(4) 0.4780(4) -0.4194(3) 0.0475(18) Uani 1 1 d G
C38 C 0.8369(4) 0.4328(4) -0.4473(4) 0.070(2) Uani 1 1 d G
H38 H 0.8867 0.3656 -0.4171 0.084 Uiso 1 1 calc R
C39 C 0.8802(4) 0.4881(6) -0.5202(4) 0.080(3) Uani 1 1 d G
H39 H 0.9590 0.4579 -0.5389 0.096 Uiso 1 1 calc R
C40 C 0.8059(6) 0.5886(6) -0.5653(3) 0.077(3) Uani 1 1 d G
H40 H 0.8349 0.6256 -0.6141 0.093 Uiso 1 1 calc R
C41 C 0.6882(6) 0.6338(4) -0.5374(3) 0.085(3) Uani 1 1 d G
H41 H 0.6385 0.7010 -0.5676 0.102 Uiso 1 1 calc R
C42 C 0.6449(4) 0.5785(4) -0.4645(3) 0.063(2) Uani 1 1 d G
H42 H 0.5662 0.6087 -0.4458 0.076 Uiso 1 1 calc R
C43 C 0.5148(3) 0.4848(4) -0.3061(3) 0.0468(18) Uani 1 1 d G
C44 C 0.4297(4) 0.4871(4) -0.3450(3) 0.059(2) Uani 1 1 d G
H44 H 0.4491 0.4373 -0.3800 0.071 Uiso 1 1 calc R
C45 C 0.3155(4) 0.5638(5) -0.3316(3) 0.070(2) Uani 1 1 d G
H45 H 0.2585 0.5653 -0.3576 0.084 Uiso 1 1 calc R
C46 C 0.2864(4) 0.6382(4) -0.2793(4) 0.077(3) Uani 1 1 d G
H46 H 0.2100 0.6895 -0.2703 0.092 Uiso 1 1 calc R
C47 C 0.3716(5) 0.6359(4) -0.2404(3) 0.082(3) Uani 1 1 d G
H47 H 0.3522 0.6856 -0.2054 0.099 Uiso 1 1 calc R
C48 C 0.4858(4) 0.5592(5) -0.2538(3) 0.066(2) Uani 1 1 d G
H48 H 0.5428 0.5576 -0.2278 0.079 Uiso 1 1 calc R
P3 P -0.05759(18) 0.70647(18) -0.28625(13) 0.0548(5) Uani 1 1 d .
F1 F -0.0049(4) 0.7728(5) -0.2545(3) 0.0980(18) Uani 1 1 d .
F2 F 0.0403(4) 0.6946(5) -0.3619(3) 0.105(2) Uani 1 1 d .
F3 F -0.1556(5) 0.7213(5) -0.2105(3) 0.1082(19) Uani 1 1 d .
F4 F -0.1388(4) 0.8230(5) -0.3357(3) 0.111(2) Uani 1 1 d .
F5 F 0.0253(5) 0.5934(5) -0.2342(4) 0.117(2) Uani 1 1 d .
F6 F -0.1099(6) 0.6425(6) -0.3193(5) 0.149(3) Uani 1 1 d .

loop_
_atom_site_aniso_label
_atom_site_aniso_U_11
_atom_site_aniso_U_22
_atom_site_aniso_U_33
_atom_site_aniso_U_23
_atom_site_aniso_U_13
_atom_site_aniso_U_12
Au1 0.0619(2) 0.0482(2) 0.03947(17) 0.00302(14) -0.01174(14) -0.02627(16)
P1 0.0527(11) 0.0412(11) 0.0408(10) -0.0026(9) -0.0066(8) -0.0206(10)
C13 0.051(4) 0.051(5) 0.067(5) -0.016(4) -0.005(4) -0.031(4)
C14 0.066(6) 0.074(6) 0.065(5) -0.008(5) -0.020(5) -0.015(5)
C15 0.065(7) 0.076(7) 0.134(10) -0.022(7) -0.028(6) -0.005(6)
C16 0.058(6) 0.087(8) 0.177(12) -0.066(9) 0.018(7) -0.030(6)
C17 0.064(6) 0.113(9) 0.106(8) -0.055(7) 0.032(6) -0.034(6)
C18 0.065(6) 0.083(7) 0.085(7) -0.037(6) -0.002(5) -0.024(5)
C19 0.050(4) 0.042(4) 0.042(4) -0.003(3) -0.002(3) -0.019(4)
C20 0.071(5) 0.058(5) 0.048(4) -0.007(4) -0.018(4) -0.029(5)
C21 0.071(6) 0.106(8) 0.071(6) -0.034(6) -0.008(5) -0.040(6)
C22 0.095(7) 0.081(7) 0.064(6) -0.017(5) -0.033(5) -0.021(6)
C23 0.103(7) 0.036(4) 0.054(5) 0.015(4) -0.045(5) -0.021(5)
C24 0.063(5) 0.049(5) 0.052(5) 0.003(4) -0.013(4) -0.026(4)
C25 0.054(5) 0.051(5) 0.038(4) -0.006(3) -0.004(3) -0.025(4)
C26 0.079(6) 0.059(6) 0.084(6) -0.028(5) 0.023(5) -0.037(5)
C27 0.116(9) 0.061(7) 0.083(7) -0.026(5) 0.028(6) -0.033(6)
C28 0.113(8) 0.064(6) 0.074(6) -0.021(5) -0.005(6) -0.046(7)
C29 0.096(8) 0.082(7) 0.096(7) -0.020(6) -0.022(6) -0.048(6)
C30 0.051(5) 0.061(6) 0.085(6) -0.028(5) 0.000(4) -0.026(4)
N1 0.065(4) 0.043(4) 0.045(3) 0.000(3) -0.022(3) -0.028(3)
C7 0.051(4) 0.044(4) 0.036(4) -0.007(3) -0.006(3) -0.021(4)
N2 0.062(4) 0.046(4) 0.029(3) -0.005(3) -0.005(3) -0.027(3)
C6 0.066(5) 0.052(5) 0.036(4) -0.005(4) -0.002(3) -0.033(4)
C5 0.071(5) 0.055(5) 0.044(4) 0.001(4) -0.006(4) -0.039(4)
C4 0.099(7) 0.058(6) 0.063(5) -0.004(5) -0.017(5) -0.042(5)
C3 0.101(7) 0.066(6) 0.074(6) -0.020(5) -0.022(5) -0.046(6)
C2 0.083(6) 0.065(6) 0.051(5) 0.000(4) -0.023(4) -0.042(5)
C1 0.049(4) 0.058(5) 0.033(4) -0.004(4) -0.014(3) -0.020(4)
C8 0.064(5) 0.039(4) 0.043(4) -0.005(4) -0.011(4) -0.019(4)
N3 0.139(7) 0.064(5) 0.057(4) -0.005(4) -0.017(4) -0.063(5)
C12 0.183(11) 0.076(7) 0.086(8) 0.013(6) -0.032(7) -0.083(8)
C11 0.136(9) 0.065(6) 0.070(6) -0.017(5) -0.014(6) -0.053(6)
C10 0.102(7) 0.061(6) 0.064(6) -0.026(5) -0.019(5) -0.026(5)
C9 0.081(6) 0.052(5) 0.050(5) -0.011(4) -0.008(4) -0.026(5)
Au2 0.05621(19) 0.0489(2) 0.03632(16) -0.00400(14) -0.01223(13) -0.02015(15)
P2 0.0535(11) 0.0411(11) 0.0386(10) -0.0051(9) -0.0131(8) -0.0168(9)
C31 0.057(5) 0.044(5) 0.057(5) -0.012(4) -0.014(4) -0.018(4)
C32 0.072(6) 0.055(5) 0.070(6) -0.013(5) -0.015(4) -0.025(5)
C33 0.095(7) 0.050(6) 0.117(8) -0.013(6) -0.025(6) -0.037(5)
C34 0.098(7) 0.072(7) 0.119(9) -0.046(7) -0.012(7) -0.041(6)
C35 0.137(9) 0.081(7) 0.071(6) -0.022(6) -0.017(6) -0.056(7)
C36 0.104(7) 0.063(6) 0.056(5) -0.016(4) -0.009(5) -0.050(5)
C37 0.055(5) 0.043(4) 0.052(4) -0.016(4) -0.011(4) -0.021(4)
C38 0.058(5) 0.062(6) 0.078(6) -0.018(5) 0.000(4) -0.015(5)
C39 0.088(7) 0.095(8) 0.072(6) -0.036(6) 0.024(5) -0.055(6)
C40 0.117(8) 0.094(8) 0.051(5) -0.015(5) 0.007(5) -0.077(7)
C41 0.111(8) 0.089(7) 0.056(6) 0.022(5) -0.018(5) -0.060(7)
C42 0.080(6) 0.048(5) 0.052(5) -0.006(4) -0.004(4) -0.022(5)
C43 0.053(4) 0.041(4) 0.041(4) -0.004(3) -0.012(3) -0.013(4)
C44 0.049(5) 0.063(6) 0.067(5) -0.016(4) -0.006(4) -0.022(4)
C45 0.052(5) 0.076(6) 0.081(6) -0.011(5) -0.010(4) -0.026(5)
C46 0.058(5) 0.050(5) 0.107(7) -0.020(5) 0.010(5) -0.015(4)
C47 0.080(7) 0.077(7) 0.083(7) -0.032(6) -0.008(5) -0.017(6)
C48 0.064(6) 0.077(6) 0.063(5) -0.025(5) -0.006(4) -0.026(5)
P3 0.0592(13) 0.0457(12) 0.0543(12) -0.0079(10) -0.0144(10) -0.0142(11)
F1 0.079(3) 0.101(4) 0.134(5) -0.064(4) -0.002(3) -0.035(3)
F2 0.078(3) 0.149(6) 0.071(3) -0.037(4) -0.005(3) -0.022(4)
F3 0.104(4) 0.132(5) 0.075(4) -0.005(3) 0.006(3) -0.054(4)
F4 0.090(4) 0.081(4) 0.104(4) 0.025(3) -0.024(3) -0.003(3)
F5 0.098(4) 0.071(4) 0.152(5) 0.031(4) -0.056(4) -0.019(3)
F6 0.126(5) 0.137(6) 0.235(8) -0.099(6) -0.047(5) -0.050(5)

loop_
_atom_type_symbol
_atom_type_description
_atom_type_scat_dispersion_real
_atom_type_scat_dispersion_imag
_atom_type_scat_source
C C 0.0033 0.0016 'International Tables Vol C Tables 4.2.6.8 and 6.1.1.4'
H H 0.0000 0.0000 'International Tables Vol C Tables 4.2.6.8 and 6.1.1.4'
N N 0.0061 0.0033 'International Tables Vol C Tables 4.2.6.8 and 6.1.1.4'
F F 0.0171 0.0103 'International Tables Vol C Tables 4.2.6.8 and 6.1.1.4'
P P 0.1023 0.0942 'International Tables Vol C Tables 4.2.6.8 and 6.1.1.4'
Au Au -2.0133 8.8022 'International Tables Vol C Tables 4.2.6.8 and 6.1.1.4'

loop_
_geom_angle_atom_site_label_1
_geom_angle_atom_site_label_2
_geom_angle_atom_site_label_3
_geom_angle
N1 Au1 P1 173.67(16)
C19 P1 C25 106.2(2)
C19 P1 C13 105.7(2)
C25 P1 C13 105.9(2)
C19 P1 Au1 115.98(18)
C25 P1 Au1 109.92(18)
C13 P1 Au1 112.51(19)
C14 C13 C18 120.0
C14 C13 P1 118.0(3)
C18 C13 P1 121.9(3)
C15 C14 C13 120.0
C15 C14 H14 120.0
C13 C14 H14 120.0
C14 C15 C16 120.0
C14 C15 H15 120.0
C16 C15 H15 120.0
C17 C16 C15 120.0
C17 C16 H16 120.0
C15 C16 H16 120.0
C18 C17 C16 120.0
C18 C17 H17 120.0
C16 C17 H17 120.0
C17 C18 C13 120.0
C17 C18 H18 120.0
C13 C18 H18 120.0
C20 C19 C24 120.0
C20 C19 P1 119.7(3)
C24 C19 P1 120.3(3)
C21 C20 C19 120.0
C21 C20 H20 120.0
C19 C20 H20 120.0
C20 C21 C22 120.0
C20 C21 H21 120.0
C22 C21 H21 120.0
C21 C22 C23 120.0
C21 C22 H22 120.0
C23 C22 H22 120.0
C22 C23 C24 120.0
C22 C23 H23 120.0
C24 C23 H23 120.0
C23 C24 C19 120.0
C23 C24 H24 120.0
C19 C24 H24 120.0
C26 C25 C30 120.0
C26 C25 P1 117.2(3)
C30 C25 P1 122.8(3)
C25 C26 C27 120.0
C25 C26 H26 120.0
C27 C26 H26 120.0
C26 C27 C28 120.0
C26 C27 H27 120.0
C28 C27 H27 120.0
C29 C28 C27 120.0
C29 C28 H28 120.0
C27 C28 H28 120.0
C30 C29 C28 120.0
C30 C29 H29 120.0
C28 C29 H29 120.0
C29 C30 C25 120.0
C29 C30 H30 120.0
C25 C30 H30 120.0
C7 N1 C1 107.1(5)
C7 N1 Au1 122.7(5)
C1 N1 Au1 126.6(4)
N1 C7 N2 111.9(6)
N1 C7 C8 123.5(6)
N2 C7 C8 124.5(6)
C7 N2 C6 106.1(5)
C7 N2 Au2 127.7(5)
C6 N2 Au2 122.1(4)
N2 C6 C5 132.5(4)
N2 C6 C1 107.4(4)
C5 C6 C1 120.0
C4 C5 C6 120.0
C4 C5 H5 120.0
C6 C5 H5 120.0
C5 C4 C3 120.0
C5 C4 H4 120.0
C3 C4 H4 120.0
C4 C3 C2 120.0
C4 C3 H3 120.0
C2 C3 H3 120.0
C1 C2 C3 120.0
C1 C2 H2 120.0
C3 C2 H2 120.0
N1 C1 C2 132.6(4)
N1 C1 C6 107.4(4)
C2 C1 C6 120.0
N3 C8 C9 121.3(7)
N3 C8 C7 114.1(6)
C9 C8 C7 124.5(7)
C8 N3 C12 116.3(7)
C11 C12 N3 126.3(9)
C11 C12 H12 116.9
N3 C12 H12 116.9
C12 C11 C10 115.9(9)
C12 C11 H11 122.0
C10 C11 H11 122.0
C11 C10 C9 120.0(8)
C11 C10 H10 120.0
C9 C10 H10 120.0
C8 C9 C10 120.2(8)
C8 C9 H9 119.9
C10 C9 H9 119.9
N2 Au2 P2 174.98(16)
C37 P2 C43 106.1(2)
C37 P2 C31 105.4(3)
C43 P2 C31 106.6(2)
C37 P2 Au2 116.46(18)
C43 P2 Au2 110.62(17)
C31 P2 Au2 111.02(18)
C32 C31 C36 120.0
C32 C31 P2 118.9(3)
C36 C31 P2 121.1(3)
C33 C32 C31 120.0
C33 C32 H32 120.0
C31 C32 H32 120.0
C32 C33 C34 120.0
C32 C33 H33 120.0
C34 C33 H33 120.0
C33 C34 C35 120.0
C33 C34 H34 120.0
C35 C34 H34 120.0
C36 C35 C34 120.0
C36 C35 H35 120.0
C34 C35 H35 120.0
C35 C36 C31 120.0
C35 C36 H36 120.0
C31 C36 H36 120.0
C38 C37 C42 120.0
C38 C37 P2 118.0(3)
C42 C37 P2 121.7(3)
C39 C38 C37 120.0
C39 C38 H38 120.0
C37 C38 H38 120.0
C40 C39 C38 120.0
C40 C39 H39 120.0
C38 C39 H39 120.0
C39 C40 C41 120.0
C39 C40 H40 120.0
C41 C40 H40 120.0
C42 C41 C40 120.0
C42 C41 H41 120.0
C40 C41 H41 120.0
C41 C42 C37 120.0
C41 C42 H42 120.0
C37 C42 H42 120.0
C44 C43 C48 120.0
C44 C43 P2 121.0(3)
C48 C43 P2 118.7(3)
C43 C44 C45 120.0
C43 C44 H44 120.0
C45 C44 H44 120.0
C44 C45 C46 120.0
C44 C45 H45 120.0
C46 C45 H45 120.0
C47 C46 C45 120.0
C47 C46 H46 120.0
C45 C46 H46 120.0
C48 C47 C46 120.0
C48 C47 H47 120.0
C46 C47 H47 120.0
C47 C48 C43 120.0
C47 C48 H48 120.0
C43 C48 H48 120.0
F6 P3 F4 89.7(4)
F6 P3 F5 93.2(4)
F4 P3 F5 176.9(4)
F6 P3 F1 178.9(4)
F4 P3 F1 89.4(3)
F5 P3 F1 87.7(3)
F6 P3 F2 91.1(4)
F4 P3 F2 90.3(3)
F5 P3 F2 90.3(3)
F1 P3 F2 88.2(3)
F6 P3 F3 90.0(4)
F4 P3 F3 88.8(3)
F5 P3 F3 90.5(3)
F1 P3 F3 90.6(3)
F2 P3 F3 178.6(4)

loop_
_geom_bond_atom_site_label_1
_geom_bond_atom_site_label_2
_geom_bond_distance
Au1 N1 2.092(6)
Au1 P1 2.2219(18)
P1 C19 1.809(4)
P1 C25 1.810(4)
P1 C13 1.813(4)
C13 C14 1.3900
C13 C18 1.3900
C14 C15 1.3900
C14 H14 0.9300
C15 C16 1.3900
C15 H15 0.9300
C16 C17 1.3900
C16 H16 0.9300
C17 C18 1.3900
C17 H17 0.9300
C18 H18 0.9300
C19 C20 1.3900
C19 C24 1.3900
C20 C21 1.3900
C20 H20 0.9300
C21 C22 1.3900
C21 H21 0.9300
C22 C23 1.3900
C22 H22 0.9300
C23 C24 1.3900
C23 H23 0.9300
C24 H24 0.9300
C25 C26 1.3900
C25 C30 1.3900
C26 C27 1.3900
C26 H26 0.9300
C27 C28 1.3900
C27 H27 0.9300
C28 C29 1.3900
C28 H28 0.9300
C29 C30 1.3900
C29 H29 0.9300
C30 H30 0.9300
N1 C7 1.315(8)
N1 C1 1.367(7)
C7 N2 1.350(8)
C7 C8 1.454(9)
N2 C6 1.367(6)
N2 Au2 2.066(5)
C6 C5 1.3900
C6 C1 1.3900
C5 C4 1.3900
C5 H5 0.9300
C4 C3 1.3900
C4 H4 0.9300
C3 C2 1.3900
C3 H3 0.9300
C2 C1 1.3900
C2 H2 0.9300
C8 N3 1.321(9)
C8 C9 1.344(9)
N3 C12 1.354(11)
C12 C11 1.326(12)
C12 H12 0.9300
C11 C10 1.356(11)
C11 H11 0.9300
C10 C9 1.374(11)
C10 H10 0.9300
C9 H9 0.9300
Au2 P2 2.2371(17)
P2 C37 1.798(4)
P2 C43 1.807(4)
P2 C31 1.819(4)
C31 C32 1.3900
C31 C36 1.3900
C32 C33 1.3900
C32 H32 0.9300
C33 C34 1.3900
C33 H33 0.9300
C34 C35 1.3900
C34 H34 0.9300
C35 C36 1.3900
C35 H35 0.9300
C36 H36 0.9300
C37 C38 1.3900
C37 C42 1.3900
C38 C39 1.3900
C38 H38 0.9300
C39 C40 1.3900
C39 H39 0.9300
C40 C41 1.3900
C40 H40 0.9300
C41 C42 1.3900
C41 H41 0.9300
C42 H42 0.9300
C43 C44 1.3900
C43 C48 1.3900
C44 C45 1.3900
C44 H44 0.9300
C45 C46 1.3900
C45 H45 0.9300
C46 C47 1.3900
C46 H46 0.9300
C47 C48 1.3900
C47 H47 0.9300
C48 H48 0.9300
P3 F6 1.560(6)
P3 F4 1.568(5)
P3 F5 1.571(5)
P3 F1 1.577(5)
P3 F2 1.578(5)
P3 F3 1.580(5)
